data_7118895
loop_
_publ_author_name
'Francesconi, M. Grazia'
'Barker, Marten G.'
'Wilson, Claire'

_publ_section_title
;
 Novel ternary N-containing mixed-anion compounds with ionic and covalent
 features
;
_journal_coden_ASTM CHCOFS
_journal_issue 13
_journal_name_full
;
 Chemical Communications (Cambridge, United Kingdom)
;
_journal_page_first 1358
_journal_page_last 1359
_journal_paper_doi 10.1039/b203382h
_journal_year 2002
_chemical_formula_sum 'Ba25 Cl18 N19 Nb5'
_chemical_formula_weight 4802.34
_space_group_IT_number 2
_symmetry_cell_setting triclinic
_symmetry_space_group_name_Hall '-P 1'
_symmetry_space_group_name_H-M 'P -1'
_atom_sites_solution_hydrogens geom
_atom_sites_solution_primary direct
_atom_sites_solution_secondary difmap
_audit_creation_method SHELXL-97
_cell_angle_alpha 89.813(2)
_cell_angle_beta 89.590(2)
_cell_angle_gamma 87.684(2)
_cell_formula_units_Z 2
_cell_length_a 12.5942(13)
_cell_length_b 13.5297(14)
_cell_length_c 20.635(2)
_cell_measurement_reflns_used 9574
_cell_measurement_temperature 150(2)
_cell_measurement_theta_max 28.2
_cell_measurement_theta_min 2.15
_cell_volume 3513.1(6)
_computing_cell_refinement 'Bruker SAINT version 6.02A (Bruker, 2000)'
_computing_data_collection 'Bruker SMART version 5.054 (Bruker, 1998)'
_computing_data_reduction 'Bruker SAINT; Bruker SHELXTL (Bruker, 1997)'
_computing_publication_material 'SHELXL-97; PLATON (Spek, 2000)'
_computing_structure_refinement 'SHELXL-97 (Sheldrick, 1997)'
_computing_structure_solution
;
SIR97 - Altomare A., Burla M.C., Camalli M., Cascarano G.L., Giacovazzo C. , 
Guagliardi A., Moliterni A.G.G., Polidori G.,Spagna R. (1999)
J. Appl. Cryst. 32, 115-119.
;
_diffrn_ambient_temperature 150(2)
_diffrn_measured_fraction_theta_full 0.943
_diffrn_measured_fraction_theta_max 0.865
_diffrn_measurement_device_type 'Bruker SMART1000 CCD area detector'
_diffrn_measurement_method omega
_diffrn_radiation_monochromator graphite
_diffrn_radiation_source 'fine-focus sealed tube'
_diffrn_radiation_type MoK\a
_diffrn_radiation_wavelength 0.71069
_diffrn_reflns_av_R_equivalents 0.0406
_diffrn_reflns_av_sigmaI/netI 0.0598
_diffrn_reflns_limit_h_max 16
_diffrn_reflns_limit_h_min -16
_diffrn_reflns_limit_k_max 17
_diffrn_reflns_limit_k_min -17
_diffrn_reflns_limit_l_max 27
_diffrn_reflns_limit_l_min -27
_diffrn_reflns_number 29386
_diffrn_reflns_theta_full 27.50
_diffrn_reflns_theta_max 28.60
_diffrn_reflns_theta_min 1.62
_diffrn_standards_decay_% none
_exptl_absorpt_coefficient_mu 15.227
_exptl_absorpt_correction_T_max 0.0417
_exptl_absorpt_correction_T_min 0.0088
_exptl_absorpt_correction_type empirical
_exptl_absorpt_process_details 'Bruker XPREP (2001)'
_exptl_crystal_colour yellow
_exptl_crystal_density_diffrn 4.540
_exptl_crystal_density_method 'not measured'
_exptl_crystal_description block
_exptl_crystal_F_000 4088
_exptl_crystal_size_max 0.3
_exptl_crystal_size_mid 0.25
_exptl_crystal_size_min 0.2
_refine_diff_density_max 4.745
_refine_diff_density_min -2.538
_refine_diff_density_rms 0.346
_refine_ls_extinction_method none
_refine_ls_goodness_of_fit_ref 1.041
_refine_ls_hydrogen_treatment mixed
_refine_ls_matrix_type full
_refine_ls_number_parameters 612
_refine_ls_number_reflns 15547
_refine_ls_number_restraints 1
_refine_ls_restrained_S_all 1.041
_refine_ls_R_factor_all 0.0705
_refine_ls_R_factor_gt 0.0494
_refine_ls_shift/su_max 0.001
_refine_ls_shift/su_mean 0.000
_refine_ls_structure_factor_coef Fsqd
_refine_ls_weighting_details 'calc w=1/[\s^2^(Fo^2^)+(0.0538P)^2^+41.6469P] where P=(Fo^2^+2Fc^2^)/3'
_refine_ls_weighting_scheme calc
_refine_ls_wR_factor_gt 0.1163
_refine_ls_wR_factor_ref 0.1227
_reflns_number_gt 11728
_reflns_number_total 15547
_reflns_threshold_expression >2sigma(I)
_cod_data_source_file b203382h.txt
_cod_data_source_block BaNb
_cod_depositor_comments
;
The following automatic conversions were performed:

'_symmetry_cell_setting' value 'Triclinic' changed to 'triclinic'
according to the built-in table from CIF Core dictionary named
'cif_core.dic' version 2.4.1 from 2010-06-29.

Automatic conversion script
Id: cif_fix_values 4287 2015-11-16 14:04:37Z antanas 
;
_cod_original_sg_symbol_H-M P-1
_cod_database_code 7118895

loop_
_symmetry_equiv_pos_as_xyz
'x, y, z'
'-x, -y, -z'

loop_
_atom_site_label
_atom_site_type_symbol
_atom_site_fract_x
_atom_site_fract_y
_atom_site_fract_z
_atom_site_U_iso_or_equiv
_atom_site_adp_type
_atom_site_occupancy
_atom_site_symmetry_multiplicity
_atom_site_calc_flag
_atom_site_refinement_flags
_atom_site_disorder_assembly
_atom_site_disorder_group
Ba1 Ba -0.54885(7) -0.04111(6) 0.20418(4) 0.02555(19) Uani 1 1 d . . .
Ba2 Ba 0.05448(7) 0.44483(6) 0.24857(4) 0.02499(18) Uani 1 1 d . . .
Ba3 Ba -0.50041(7) 0.64132(6) 0.26009(4) 0.02288(18) Uani 1 1 d . . .
Ba4 Ba -0.52672(7) 0.35633(6) 0.32583(4) 0.02445(18) Uani 1 1 d . . .
Ba5 Ba -0.22056(7) 0.91857(6) 0.18368(4) 0.02325(18) Uani 1 1 d . . .
Ba6 Ba -0.22060(7) 0.81760(6) 0.44119(4) 0.02379(18) Uani 1 1 d . . .
Ba7 Ba -0.34886(7) 0.08877(6) 0.34058(4) 0.02444(18) Uani 1 1 d . . .
Ba8 Ba -0.02632(7) 0.94005(6) 0.32680(4) 0.02458(18) Uani 1 1 d . . .
Ba9 Ba -0.36669(7) 0.71460(6) 0.10533(4) 0.02407(18) Uani 1 1 d . . .
Ba10 Ba -0.15123(7) 0.41608(6) 0.37980(4) 0.02439(18) Uani 1 1 d . . .
Ba11 Ba 0.15564(7) 0.44338(7) 0.43910(4) 0.0307(2) Uani 1 1 d . . .
Ba12 Ba 0.19385(7) 0.60766(7) 0.08950(4) 0.02474(18) Uani 1 1 d . . .
Ba13 Ba 0.13058(7) 0.70009(7) 0.29256(4) 0.02611(19) Uani 1 1 d . . .
Ba14 Ba -0.38586(7) 0.57460(6) 0.43350(4) 0.02559(19) Uani 1 1 d . . .
Ba15 Ba -0.16816(7) 0.23148(6) 0.19658(4) 0.02400(18) Uani 1 1 d . . .
Ba16 Ba -0.70455(7) 0.23192(7) 0.16993(5) 0.0307(2) Uani 1 1 d . . .
Ba17 Ba -0.46913(7) 0.41381(6) 0.10102(4) 0.02419(18) Uani 1 1 d . . .
Ba18 Ba -0.66419(7) 0.08274(7) 0.35652(5) 0.0285(2) Uani 1 1 d . . .
Ba19 Ba -0.55170(8) 0.82522(8) 0.43465(5) 0.0375(2) Uani 1 1 d . . .
Ba20 Ba -0.10983(8) 0.18682(7) 0.50405(5) 0.0327(2) Uani 1 1 d . . .
Ba21 Ba 0.11727(8) 0.93359(8) 0.12936(5) 0.0355(2) Uani 1 1 d . . .
Ba22 Ba -0.18774(7) 0.66692(7) 0.28730(4) 0.02760(19) Uani 1 1 d . . .
Ba23 Ba -0.14464(7) 0.52084(6) 0.11731(4) 0.02460(18) Uani 1 1 d . . .
Ba24 Ba -0.36800(9) 1.11839(8) 0.04829(5) 0.0374(2) Uani 1 1 d . . .
Ba25 Ba -0.07858(9) 0.77632(10) -0.00222(5) 0.0493(3) Uani 1 1 d . . .
Nb1 Nb 0.02943(10) 0.36528(10) 0.57728(6) 0.0219(3) Uani 1 1 d . . .
Nb2 Nb -0.38139(10) -0.14886(9) 0.31040(6) 0.0202(3) Uani 1 1 d . . .
Nb3 Nb -0.02048(10) 0.73445(9) 0.15453(6) 0.0219(3) Uani 1 1 d . . .
Nb4 Nb -0.44085(10) 0.19836(9) 0.19939(6) 0.0224(3) Uani 1 1 d . . .
Nb5 Nb -0.31089(10) 0.44932(9) 0.23989(6) 0.0200(2) Uani 1 1 d . . .
N11 N 0.0164(9) 0.2296(9) 0.6057(6) 0.027(3) Uani 1 1 d . . .
N12 N 0.1792(10) 0.3928(9) 0.5661(6) 0.029(3) Uani 1 1 d . . .
N13 N -0.0436(10) 0.3727(9) 0.4948(6) 0.028(3) Uani 1 1 d . . .
N14 N -0.0292(10) 0.4578(9) 0.6421(6) 0.027(3) Uani 1 1 d . . .
N21 N -0.3957(9) -0.2604(9) 0.3697(6) 0.025(3) Uani 1 1 d . . .
N22 N -0.3952(9) -0.1908(9) 0.2214(6) 0.028(3) Uani 1 1 d . . .
N23 N -0.4947(9) -0.0535(8) 0.3324(5) 0.020(2) Uani 1 1 d . . .
N24 N -0.2435(9) -0.0893(9) 0.3213(6) 0.025(3) Uani 1 1 d . . .
N31 N 0.0371(9) 0.6057(9) 0.1832(6) 0.025(3) Uani 1 1 d . . .
N32 N 0.0697(9) 0.7680(9) 0.0835(6) 0.024(3) Uani 1 1 d . . .
N33 N -0.1622(10) 0.7277(9) 0.1178(6) 0.028(3) Uani 1 1 d . . .
N34 N -0.0084(10) 0.8389(9) 0.2189(6) 0.029(3) Uani 1 1 d . . .
N41 N -0.5091(9) 0.2211(9) 0.1192(6) 0.025(3) Uani 1 1 d . . .
N42 N -0.3305(9) 0.0988(8) 0.1878(6) 0.027(3) Uani 1 1 d . . .
N43 N -0.5472(11) 0.1734(10) 0.2666(6) 0.031(3) Uani 1 1 d . . .
N44 N -0.3755(10) 0.3228(8) 0.2235(6) 0.026(3) Uani 1 1 d . . .
N51 N -0.3531(9) 0.5434(8) 0.1744(6) 0.024(3) Uani 1 1 d . . .
N52 N -0.1570(9) 0.4281(9) 0.2398(6) 0.024(3) Uani 1 1 d . . .
N53 N -0.3692(10) 0.4957(9) 0.3198(6) 0.024(3) Uani 1 1 d . . .
Cl1 Cl -0.6679(3) 0.4694(3) 0.20564(19) 0.0307(8) Uani 1 1 d . . .
Cl2 Cl -0.2303(3) 0.3162(3) 0.05954(17) 0.0291(8) Uani 1 1 d . . .
Cl3 Cl -0.1120(3) 0.1719(3) 0.34181(18) 0.0296(8) Uani 1 1 d . . .
Cl4 Cl -0.3355(3) 0.2859(3) 0.44200(19) 0.0364(9) Uani 1 1 d . . .
Cl5 Cl -0.2731(4) 0.6164(3) -0.0314(2) 0.0460(11) Uani 1 1 d . . .
Cl6 Cl -0.6943(3) -0.2294(3) 0.18632(19) 0.0312(8) Uani 1 1 d . . .
Cl7 Cl -0.7654(4) 0.8668(4) 0.3686(2) 0.0453(11) Uani 1 1 d . . .
Cl8 Cl -0.4700(4) -0.0840(3) 0.06574(19) 0.0385(9) Uani 1 1 d . . .
Cl9 Cl -0.5652(3) 0.6221(3) 0.04775(19) 0.0334(8) Uani 1 1 d . . .
Cl10 Cl 0.2144(3) 0.2969(3) 0.32170(19) 0.0341(8) Uani 1 1 d . . .
Cl11 Cl -0.0893(4) 1.0535(4) 0.0796(3) 0.0559(13) Uani 1 1 d . . .
Cl12 Cl 0.2623(4) 1.0739(4) 0.0573(3) 0.0536(13) Uani 1 1 d . . .
Cl13 Cl -0.6127(3) 0.2559(3) 0.45396(19) 0.0408(10) Uani 1 1 d . . .
Cl14 Cl -0.6490(8) 0.9969(5) 0.5109(3) 0.108(3) Uani 1 1 d . . .
Cl15 Cl -0.6334(4) 0.5620(5) 0.3969(3) 0.0672(17) Uani 1 1 d . . .
Cl16 Cl 0.0961(5) 0.0622(5) 0.4482(3) 0.041(2) Uani 0.642(12) 1 d P . .
Cl17 Cl 0.0529(4) 0.2868(6) 0.1431(3) 0.085(2) Uani 1 1 d . . .
Cl18 Cl 0.1923(5) 1.0505(4) 0.2425(2) 0.0518(18) Uani 0.862(13) 1 d P . .
Cl19 Cl 0.0000 0.5000 0.0000 0.098(4) Uani 1 2 d S . .

loop_
_atom_site_aniso_label
_atom_site_aniso_U_11
_atom_site_aniso_U_22
_atom_site_aniso_U_33
_atom_site_aniso_U_23
_atom_site_aniso_U_13
_atom_site_aniso_U_12
Ba1 0.0249(4) 0.0236(4) 0.0281(5) -0.0016(3) -0.0032(3) 0.0008(3)
Ba2 0.0257(4) 0.0247(4) 0.0244(4) 0.0018(3) -0.0003(3) 0.0014(3)
Ba3 0.0223(4) 0.0206(4) 0.0257(4) 0.0005(3) -0.0006(3) -0.0015(3)
Ba4 0.0259(4) 0.0210(4) 0.0266(4) -0.0006(3) 0.0019(3) -0.0022(3)
Ba5 0.0236(4) 0.0214(4) 0.0247(4) 0.0002(3) 0.0019(3) -0.0012(3)
Ba6 0.0261(4) 0.0236(4) 0.0217(4) 0.0004(3) -0.0002(3) -0.0006(3)
Ba7 0.0256(4) 0.0214(4) 0.0264(4) -0.0003(3) -0.0020(3) -0.0019(3)
Ba8 0.0261(4) 0.0225(4) 0.0252(4) 0.0002(3) -0.0026(3) -0.0017(3)
Ba9 0.0244(4) 0.0234(4) 0.0243(4) -0.0003(3) -0.0025(3) -0.0002(3)
Ba10 0.0260(4) 0.0242(4) 0.0230(4) 0.0027(3) -0.0004(3) -0.0019(3)
Ba11 0.0292(5) 0.0403(5) 0.0221(4) 0.0067(4) -0.0010(4) 0.0020(4)
Ba12 0.0240(4) 0.0278(5) 0.0223(4) 0.0006(3) 0.0025(3) 0.0004(3)
Ba13 0.0269(4) 0.0279(5) 0.0237(4) 0.0004(3) 0.0027(3) -0.0039(3)
Ba14 0.0284(4) 0.0253(5) 0.0234(4) 0.0015(3) -0.0002(3) -0.0043(3)
Ba15 0.0260(4) 0.0219(4) 0.0240(4) 0.0014(3) 0.0004(3) -0.0004(3)
Ba16 0.0262(5) 0.0307(5) 0.0352(5) -0.0021(4) -0.0021(4) -0.0033(4)
Ba17 0.0272(4) 0.0228(4) 0.0227(4) 0.0002(3) -0.0016(3) -0.0017(3)
Ba18 0.0287(5) 0.0251(5) 0.0317(5) -0.0031(4) 0.0021(4) -0.0006(3)
Ba19 0.0402(6) 0.0328(5) 0.0383(6) 0.0072(4) 0.0181(4) 0.0089(4)
Ba20 0.0363(5) 0.0384(5) 0.0244(5) 0.0057(4) -0.0068(4) -0.0136(4)
Ba21 0.0327(5) 0.0344(5) 0.0400(6) 0.0007(4) 0.0046(4) -0.0085(4)
Ba22 0.0296(5) 0.0268(5) 0.0263(5) -0.0004(4) -0.0006(4) 0.0001(4)
Ba23 0.0268(4) 0.0250(4) 0.0222(4) -0.0011(3) 0.0022(3) -0.0031(3)
Ba24 0.0503(6) 0.0365(6) 0.0262(5) -0.0046(4) 0.0020(4) -0.0106(5)
Ba25 0.0443(6) 0.0824(9) 0.0222(5) 0.0117(5) -0.0057(4) -0.0172(6)
Nb1 0.0218(6) 0.0252(7) 0.0187(6) 0.0012(5) -0.0016(5) -0.0015(5)
Nb2 0.0208(6) 0.0202(6) 0.0197(6) 0.0006(5) 0.0004(5) -0.0010(5)
Nb3 0.0230(6) 0.0225(6) 0.0201(6) 0.0015(5) 0.0009(5) 0.0002(5)
Nb4 0.0241(6) 0.0196(6) 0.0235(6) 0.0004(5) 0.0010(5) -0.0013(5)
Nb5 0.0217(6) 0.0180(6) 0.0204(6) 0.0011(5) -0.0008(5) -0.0006(5)
N11 0.020(6) 0.030(7) 0.030(7) -0.004(5) -0.005(5) 0.000(5)
N12 0.036(7) 0.027(7) 0.024(6) 0.001(5) 0.004(5) -0.008(5)
N13 0.027(7) 0.033(7) 0.024(6) 0.004(5) -0.001(5) -0.008(5)
N14 0.033(7) 0.027(7) 0.021(6) -0.001(5) -0.005(5) 0.004(5)
N21 0.021(6) 0.026(6) 0.028(7) 0.003(5) 0.003(5) -0.002(5)
N22 0.024(6) 0.025(7) 0.035(7) 0.005(5) -0.003(5) 0.000(5)
N23 0.023(6) 0.018(6) 0.019(6) -0.003(4) -0.005(5) 0.001(4)
N24 0.023(6) 0.023(6) 0.028(7) -0.001(5) 0.000(5) 0.005(5)
N31 0.028(6) 0.019(6) 0.029(7) 0.000(5) 0.000(5) -0.001(5)
N32 0.016(6) 0.037(7) 0.018(6) 0.001(5) 0.005(5) -0.002(5)
N33 0.028(6) 0.020(6) 0.035(7) 0.005(5) 0.009(5) -0.006(5)
N34 0.028(7) 0.022(6) 0.036(7) -0.002(5) 0.001(6) -0.002(5)
N41 0.026(6) 0.029(7) 0.021(6) 0.007(5) -0.007(5) -0.006(5)
N42 0.021(6) 0.015(6) 0.045(8) -0.002(5) 0.002(5) -0.004(5)
N43 0.039(8) 0.031(7) 0.024(7) 0.001(5) -0.006(6) 0.004(6)
N44 0.036(7) 0.016(6) 0.024(6) -0.008(5) -0.003(5) 0.003(5)
N51 0.030(6) 0.014(6) 0.029(7) 0.005(5) 0.006(5) 0.000(5)
N52 0.024(6) 0.024(6) 0.025(6) 0.002(5) -0.005(5) 0.004(5)
N53 0.033(7) 0.021(6) 0.020(6) -0.004(5) -0.004(5) -0.003(5)
Cl1 0.0314(19) 0.0280(19) 0.033(2) 0.0025(15) -0.0025(15) -0.0024(15)
Cl2 0.0346(19) 0.0270(19) 0.0256(18) 0.0016(14) -0.0004(15) 0.0005(15)
Cl3 0.0329(19) 0.0250(18) 0.0308(19) 0.0018(14) 0.0008(15) -0.0023(14)
Cl4 0.035(2) 0.045(2) 0.030(2) 0.0059(17) 0.0016(16) -0.0091(17)
Cl5 0.044(2) 0.044(3) 0.051(3) -0.010(2) 0.008(2) -0.0045(19)
Cl6 0.0287(19) 0.031(2) 0.034(2) 0.0003(16) -0.0043(15) -0.0039(15)
Cl7 0.046(2) 0.055(3) 0.037(2) -0.002(2) 0.0053(19) -0.025(2)
Cl8 0.057(3) 0.028(2) 0.029(2) 0.0037(16) -0.0010(18) 0.0059(18)
Cl9 0.0301(19) 0.039(2) 0.032(2) -0.0017(16) 0.0007(15) -0.0001(16)
Cl10 0.036(2) 0.033(2) 0.033(2) 0.0034(16) -0.0035(16) 0.0054(16)
Cl11 0.046(3) 0.053(3) 0.068(3) 0.027(2) 0.016(2) 0.010(2)
Cl12 0.055(3) 0.043(3) 0.064(3) -0.017(2) 0.028(2) -0.019(2)
Cl13 0.045(2) 0.058(3) 0.0214(18) -0.0040(18) 0.0028(17) -0.022(2)
Cl14 0.220(9) 0.070(4) 0.027(3) -0.006(3) 0.000(4) 0.082(5)
Cl15 0.042(3) 0.078(4) 0.082(4) -0.036(3) 0.021(3) -0.016(3)
Cl16 0.041(4) 0.037(4) 0.043(4) -0.007(3) -0.010(3) 0.002(3)
Cl17 0.028(2) 0.159(7) 0.067(4) -0.069(4) 0.011(2) -0.013(3)
Cl18 0.075(4) 0.050(3) 0.033(3) 0.007(2) -0.015(3) -0.030(3)
Cl19 0.071(5) 0.179(11) 0.050(5) -0.058(6) 0.035(4) -0.062(6)

loop_
_atom_type_symbol
_atom_type_description
_atom_type_scat_dispersion_real
_atom_type_scat_dispersion_imag
_atom_type_scat_source
N N 0.0061 0.0033 'International Tables Vol C Tables 4.2.6.8 and 6.1.1.4'
Cl Cl 0.1484 0.1585 'International Tables Vol C Tables 4.2.6.8 and 6.1.1.4'
Nb Nb -2.0727 0.6215 'International Tables Vol C Tables 4.2.6.8 and 6.1.1.4'
Ba Ba -0.3244 2.2819 'International Tables Vol C Tables 4.2.6.8 and 6.1.1.4'

loop_
_geom_angle_atom_site_label_1
_geom_angle_atom_site_label_2
_geom_angle_atom_site_label_3
_geom_angle
_geom_angle_site_symmetry_1
_geom_angle_site_symmetry_3
N23 Ba1 N22 70.3(4) . .
N23 Ba1 Cl8 144.1(2) . .
N22 Ba1 Cl8 76.8(3) . .
N23 Ba1 N43 69.5(3) . .
N22 Ba1 N43 125.7(3) . .
Cl8 Ba1 N43 122.6(3) . .
N23 Ba1 Cl6 102.5(2) . .
N22 Ba1 Cl6 80.8(3) . .
Cl8 Ba1 Cl6 85.86(11) . .
N43 Ba1 Cl6 142.8(3) . .
N23 Ba1 N42 85.3(3) . .
N22 Ba1 N42 82.1(3) . .
Cl8 Ba1 N42 76.0(2) . .
N43 Ba1 N42 59.8(3) . .
Cl6 Ba1 N42 157.5(2) . .
N31 Ba2 N14 91.1(4) . 2_566
N31 Ba2 N52 88.9(4) . .
N14 Ba2 N52 90.3(4) 2_566 .
N31 Ba2 Cl17 102.5(3) . .
N14 Ba2 Cl17 163.9(3) 2_566 .
N52 Ba2 Cl17 81.6(3) . .
N31 Ba2 Cl10 145.0(3) . .
N14 Ba2 Cl10 88.1(3) 2_566 .
N52 Ba2 Cl10 126.1(3) . .
Cl17 Ba2 Cl10 85.53(16) . .
N31 Ba2 Cl1 81.2(3) . 1_655
N14 Ba2 Cl1 104.8(3) 2_566 1_655
N52 Ba2 Cl1 162.0(3) . 1_655
Cl17 Ba2 Cl1 85.90(11) . 1_655
Cl10 Ba2 Cl1 65.23(10) . 1_655
N22 Ba3 N53 114.2(4) 1_565 .
N22 Ba3 N51 83.3(3) 1_565 .
N53 Ba3 N51 65.9(3) . .
N22 Ba3 N21 67.4(3) 1_565 1_565
N53 Ba3 N21 73.6(3) . 1_565
N51 Ba3 N21 112.9(3) . 1_565
N22 Ba3 Cl6 78.8(3) 1_565 1_565
N53 Ba3 Cl6 166.6(2) . 1_565
N51 Ba3 Cl6 114.3(3) . 1_565
N21 Ba3 Cl6 116.6(2) 1_565 1_565
N22 Ba3 Cl1 142.3(3) 1_565 .
N53 Ba3 Cl1 91.8(2) . .
N51 Ba3 Cl1 83.3(3) . .
N21 Ba3 Cl1 149.6(2) 1_565 .
Cl6 Ba3 Cl1 75.01(9) 1_565 .
N43 Ba4 N53 132.6(4) . .
N43 Ba4 N44 67.6(4) . .
N53 Ba4 N44 66.0(3) . .
N43 Ba4 Cl13 86.6(3) . .
N53 Ba4 Cl13 125.7(2) . .
N44 Ba4 Cl13 141.1(3) . .
N43 Ba4 Cl15 151.2(3) . .
N53 Ba4 Cl15 74.3(3) . .
N44 Ba4 Cl15 133.7(3) . .
Cl13 Ba4 Cl15 82.02(14) . .
N43 Ba4 Cl1 90.6(3) . .
N53 Ba4 Cl1 92.4(3) . .
N44 Ba4 Cl1 82.3(3) . .
Cl13 Ba4 Cl1 128.38(11) . .
Cl15 Ba4 Cl1 76.27(14) . .
N42 Ba5 N22 94.7(3) 1_565 1_565
N42 Ba5 N24 87.4(4) 1_565 1_565
N22 Ba5 N24 68.2(4) 1_565 1_565
N42 Ba5 N34 137.3(3) 1_565 .
N22 Ba5 N34 117.4(4) 1_565 .
N24 Ba5 N34 80.0(3) 1_565 .
N42 Ba5 N33 151.2(4) 1_565 .
N22 Ba5 N33 80.7(3) 1_565 .
N24 Ba5 N33 116.3(3) 1_565 .
N34 Ba5 N33 67.0(3) . .
N42 Ba5 Cl11 77.0(3) 1_565 .
N22 Ba5 Cl11 152.8(3) 1_565 .
N24 Ba5 Cl11 135.8(3) 1_565 .
N34 Ba5 Cl11 84.1(3) . .
N33 Ba5 Cl11 94.2(2) . .
N24 Ba6 N11 83.0(4) 1_565 2_566
N24 Ba6 N12 114.3(3) 1_565 2_566
N11 Ba6 N12 68.1(4) 2_566 2_566
N24 Ba6 N21 68.9(3) 1_565 1_565
N11 Ba6 N21 116.7(3) 2_566 1_565
N12 Ba6 N21 73.9(4) 2_566 1_565
N24 Ba6 Cl14 82.8(3) 1_565 2_476
N11 Ba6 Cl14 138.2(3) 2_566 2_476
N12 Ba6 Cl14 152.4(3) 2_566 2_476
N21 Ba6 Cl14 94.2(3) 1_565 2_476
N24 Ba6 Cl13 132.9(3) 1_565 2_466
N11 Ba6 Cl13 140.3(3) 2_566 2_466
N12 Ba6 Cl13 79.8(3) 2_566 2_466
N21 Ba6 Cl13 73.3(2) 1_565 2_466
Cl14 Ba6 Cl13 72.86(18) 2_476 2_466
N23 Ba7 N24 71.6(3) . .
N23 Ba7 N43 70.8(3) . .
N24 Ba7 N43 127.3(3) . .
N23 Ba7 N42 90.8(3) . .
N24 Ba7 N42 81.9(3) . .
N43 Ba7 N42 63.3(3) . .
N23 Ba7 Cl3 155.1(2) . .
N24 Ba7 Cl3 83.5(3) . .
N43 Ba7 Cl3 128.2(3) . .
N42 Ba7 Cl3 86.0(2) . .
N23 Ba7 Cl14 78.4(3) . 2_466
N24 Ba7 Cl14 80.4(3) . 2_466
N43 Ba7 Cl14 125.1(3) . 2_466
N42 Ba7 Cl14 161.5(2) . 2_466
Cl3 Ba7 Cl14 97.4(2) . 2_466
N34 Ba8 N11 89.6(4) . 2_566
N34 Ba8 N24 87.1(4) . 1_565
N11 Ba8 N24 85.1(4) 2_566 1_565
N34 Ba8 Cl3 126.6(3) . 1_565
N11 Ba8 Cl3 140.3(3) 2_566 1_565
N24 Ba8 Cl3 81.6(3) 1_565 1_565
N34 Ba8 Cl16 148.1(3) . 1_565
N11 Ba8 Cl16 91.5(3) 2_566 1_565
N24 Ba8 Cl16 124.8(3) 1_565 1_565
Cl3 Ba8 Cl16 66.80(13) 1_565 1_565
N34 Ba8 Cl7 90.4(3) . 1_655
N11 Ba8 Cl7 67.5(3) 2_566 1_655
N24 Ba8 Cl7 152.5(3) 1_565 1_655
Cl3 Ba8 Cl7 120.87(10) 1_565 1_655
Cl16 Ba8 Cl7 60.98(13) 1_565 1_655
N33 Ba9 N51 88.5(4) . .
N33 Ba9 N22 89.2(4) . 1_565
N51 Ba9 N22 86.8(4) . 1_565
N33 Ba9 Cl8 110.6(3) . 1_565
N51 Ba9 Cl8 154.5(3) . 1_565
N22 Ba9 Cl8 77.0(3) 1_565 1_565
N33 Ba9 Cl9 152.7(3) . .
N51 Ba9 Cl9 83.3(3) . .
N22 Ba9 Cl9 116.1(3) 1_565 .
Cl8 Ba9 Cl9 86.23(12) 1_565 .
N33 Ba9 Cl5 77.3(3) . .
N51 Ba9 Cl5 95.3(3) . .
N22 Ba9 Cl5 166.3(3) 1_565 .
Cl8 Ba9 Cl5 105.06(12) 1_565 .
Cl9 Ba9 Cl5 77.58(11) . .
N13 Ba10 N12 84.0(4) . 2_566
N13 Ba10 N52 151.0(3) . .
N12 Ba10 N52 110.1(3) 2_566 .
N13 Ba10 N14 82.3(3) . 2_566
N12 Ba10 N14 66.2(3) 2_566 2_566
N52 Ba10 N14 80.7(3) . 2_566
N13 Ba10 N53 144.7(3) . .
N12 Ba10 N53 76.8(3) 2_566 .
N52 Ba10 N53 64.3(3) . .
N14 Ba10 N53 115.2(3) 2_566 .
N13 Ba10 Cl4 84.6(3) . .
N12 Ba10 Cl4 106.1(3) 2_566 .
N52 Ba10 Cl4 113.8(2) . .
N14 Ba10 Cl4 165.4(2) 2_566 .
N53 Ba10 Cl4 73.0(2) . .
N14 Ba11 N12 142.9(4) 2_566 .
N14 Ba11 N13 84.5(4) 2_566 .
N12 Ba11 N13 68.6(4) . .
N14 Ba11 N13 68.3(3) 2_566 2_566
N12 Ba11 N13 79.7(4) . 2_566
N13 Ba11 N13 74.2(4) . 2_566
N14 Ba11 Cl10 87.2(3) 2_566 .
N12 Ba11 Cl10 123.6(3) . .
N13 Ba11 Cl10 105.5(3) . .
N13 Ba11 Cl10 155.5(2) 2_566 .
N14 Ba11 Cl15 94.1(3) 2_566 1_655
N12 Ba11 Cl15 106.8(3) . 1_655
N13 Ba11 Cl15 167.9(3) . 1_655
N13 Ba11 Cl15 94.1(2) 2_566 1_655
Cl10 Ba11 Cl15 86.32(12) . 1_655
N32 Ba12 N31 68.8(3) . .
N32 Ba12 Cl9 118.5(3) . 1_655
N31 Ba12 Cl9 151.1(3) . 1_655
N32 Ba12 Cl2 77.4(3) . 2_565
N31 Ba12 Cl2 140.0(3) . 2_565
Cl9 Ba12 Cl2 65.47(10) 1_655 2_565
N32 Ba12 Cl6 74.8(3) . 1_665
N31 Ba12 Cl6 84.7(3) . 1_665
Cl9 Ba12 Cl6 71.82(10) 1_655 1_665
Cl2 Ba12 Cl6 106.83(10) 2_565 1_665
N32 Ba12 Cl5 150.4(3) . 2_565
N31 Ba12 Cl5 115.2(3) . 2_565
Cl9 Ba12 Cl5 73.23(11) 1_655 2_565
Cl2 Ba12 Cl5 84.78(11) 2_565 2_565
Cl6 Ba12 Cl5 133.67(11) 1_665 2_565
N14 Ba13 N31 80.4(3) 2_566 .
N14 Ba13 N11 67.3(3) 2_566 2_566
N31 Ba13 N11 116.3(3) . 2_566
N14 Ba13 N34 116.5(3) 2_566 .
N31 Ba13 N34 68.3(3) . .
N11 Ba13 N34 79.1(4) 2_566 .
N14 Ba13 Cl7 121.4(3) 2_566 1_655
N31 Ba13 Cl7 157.0(3) . 1_655
N11 Ba13 Cl7 71.2(2) 2_566 1_655
N34 Ba13 Cl7 93.4(3) . 1_655
N14 Ba13 Cl6 148.7(3) 2_566 1_665
N31 Ba13 Cl6 84.1(2) . 1_665
N11 Ba13 Cl6 143.7(3) 2_566 1_665
N34 Ba13 Cl6 81.9(3) . 1_665
Cl7 Ba13 Cl6 79.46(10) 1_655 1_665
N53 Ba14 N21 84.0(4) . 1_565
N53 Ba14 N12 90.8(4) . 2_566
N21 Ba14 N12 82.9(4) 1_565 2_566
N53 Ba14 Cl15 79.7(3) . .
N21 Ba14 Cl15 84.9(3) 1_565 .
N12 Ba14 Cl15 165.2(3) 2_566 .
N53 Ba14 Cl13 159.3(3) . 2_466
N21 Ba14 Cl13 75.9(3) 1_565 2_466
N12 Ba14 Cl13 81.6(3) 2_566 2_466
Cl15 Ba14 Cl13 103.35(12) . 2_466
N42 Ba15 N52 134.3(3) . .
N42 Ba15 N44 67.4(3) . .
N52 Ba15 N44 67.4(3) . .
N42 Ba15 Cl17 145.0(3) . .
N52 Ba15 Cl17 78.7(3) . .
N44 Ba15 Cl17 139.8(3) . .
N42 Ba15 Cl2 89.5(3) . .
N52 Ba15 Cl2 88.0(2) . .
N44 Ba15 Cl2 78.8(3) . .
Cl17 Ba15 Cl2 79.10(15) . .
N42 Ba15 Cl3 93.8(3) . .
N52 Ba15 Cl3 85.3(2) . .
N44 Ba15 Cl3 96.9(3) . .
Cl17 Ba15 Cl3 101.39(15) . .
Cl2 Ba15 Cl3 173.06(10) . .
N41 Ba16 N43 68.6(4) . .
N41 Ba16 Cl17 145.3(3) . 1_455
N43 Ba16 Cl17 146.0(3) . 1_455
N41 Ba16 Cl18 122.8(3) . 1_445
N43 Ba16 Cl18 76.4(3) . 1_445
Cl17 Ba16 Cl18 81.10(19) 1_455 1_445
N41 Ba16 Cl12 80.0(3) . 1_445
N43 Ba16 Cl12 115.3(3) . 1_445
Cl17 Ba16 Cl12 82.76(14) 1_455 1_445
Cl18 Ba16 Cl12 75.92(13) 1_445 1_445
N41 Ba16 Cl1 88.7(3) . .
N43 Ba16 Cl1 89.3(3) . .
Cl17 Ba16 Cl1 89.14(15) 1_455 .
Cl18 Ba16 Cl1 135.29(13) 1_445 .
Cl12 Ba16 Cl1 146.10(12) 1_445 .
N41 Ba17 N51 131.1(3) . .
N41 Ba17 N44 65.2(3) . .
N51 Ba17 N44 65.9(3) . .
N41 Ba17 Cl9 90.7(3) . 2_465
N51 Ba17 Cl9 124.3(2) . 2_465
N44 Ba17 Cl9 134.8(2) . 2_465
N41 Ba17 Cl9 144.5(3) . .
N51 Ba17 Cl9 79.9(2) . .
N44 Ba17 Cl9 140.1(2) . .
Cl9 Ba17 Cl9 81.15(11) 2_465 .
N41 Ba17 Cl2 81.5(3) . .
N51 Ba17 Cl2 84.3(2) . .
N44 Ba17 Cl2 73.7(2) . .
Cl9 Ba17 Cl2 64.95(10) 2_465 .
Cl9 Ba17 Cl2 124.15(10) . .
N43 Ba18 N23 76.3(4) . .
N43 Ba18 Cl18 82.6(3) . 1_445
N23 Ba18 Cl18 102.3(3) . 1_445
N43 Ba18 Cl13 88.1(3) . .
N23 Ba18 Cl13 114.9(2) . .
Cl18 Ba18 Cl13 138.20(15) 1_445 .
N43 Ba18 Cl7 134.7(3) . 1_545
N23 Ba18 Cl7 74.7(2) . 1_545
Cl18 Ba18 Cl7 70.48(13) 1_445 1_545
Cl13 Ba18 Cl7 135.86(11) . 1_545
N43 Ba18 Cl10 72.1(3) . 1_455
N23 Ba18 Cl10 148.4(2) . 1_455
Cl18 Ba18 Cl10 72.37(14) 1_445 1_455
Cl13 Ba18 Cl10 66.00(11) . 1_455
Cl7 Ba18 Cl10 128.41(12) 1_545 1_455
N21 Ba19 N23 70.6(3) 1_565 1_565
N21 Ba19 Cl14 151.9(3) 1_565 .
N23 Ba19 Cl14 92.6(3) 1_565 .
N21 Ba19 Cl7 119.6(3) 1_565 .
N23 Ba19 Cl7 78.2(2) 1_565 .
Cl14 Ba19 Cl7 76.53(19) . .
N21 Ba19 Cl13 75.8(3) 1_565 2_466
N23 Ba19 Cl13 123.9(2) 1_565 2_466
Cl14 Ba19 Cl13 97.03(15) . 2_466
Cl7 Ba19 Cl13 157.49(11) . 2_466
N21 Ba19 Cl4 121.4(3) 1_565 2_466
N23 Ba19 Cl4 167.7(2) 1_565 2_466
Cl14 Ba19 Cl4 77.42(17) . 2_466
Cl7 Ba19 Cl4 92.21(11) . 2_466
Cl13 Ba19 Cl4 65.29(10) 2_466 2_466
N13 Ba20 N11 69.2(4) . .
N13 Ba20 Cl7 116.5(3) . 2_466
N11 Ba20 Cl7 72.9(3) . 2_466
N13 Ba20 Cl16 101.0(3) . .
N11 Ba20 Cl16 85.5(3) . .
Cl7 Ba20 Cl16 124.59(16) 2_466 .
N13 Ba20 Cl4 83.7(3) . .
N11 Ba20 Cl4 135.1(3) . .
Cl7 Ba20 Cl4 89.45(12) 2_466 .
Cl16 Ba20 Cl4 135.97(14) . .
N13 Ba20 Cl3 89.7(3) . .
N11 Ba20 Cl3 142.6(3) . .
Cl7 Ba20 Cl3 144.01(10) 2_466 .
Cl16 Ba20 Cl3 68.05(14) . .
Cl4 Ba20 Cl3 68.24(9) . .
N32 Ba21 N34 71.3(4) . .
N32 Ba21 Cl18 148.5(3) . .
N34 Ba21 Cl18 85.7(3) . .
N32 Ba21 Cl12 122.4(3) . .
N34 Ba21 Cl12 166.1(3) . .
Cl18 Ba21 Cl12 80.80(14) . .
N32 Ba21 Cl11 96.3(3) . .
N34 Ba21 Cl11 88.9(3) . .
Cl18 Ba21 Cl11 104.78(17) . .
Cl12 Ba21 Cl11 91.31(14) . .
N32 Ba21 Cl6 75.0(3) . 1_665
N34 Ba21 Cl6 82.3(3) . 1_665
Cl18 Ba21 Cl6 80.94(14) . 1_665
Cl12 Ba21 Cl6 98.73(13) . 1_665
Cl11 Ba21 Cl6 169.19(12) . 1_665
N12 Ba22 N21 66.1(3) 2_566 1_565
N12 Ba22 N53 69.9(3) 2_566 .
N21 Ba22 N53 63.1(3) 1_565 .
N12 Ba22 N52 91.9(3) 2_566 .
N21 Ba22 N52 120.1(3) 1_565 .
N53 Ba22 N52 57.1(3) . .
N12 Ba22 N24 93.0(3) 2_566 1_565
N21 Ba22 N24 57.8(3) 1_565 1_565
N53 Ba22 N24 120.2(3) . 1_565
N52 Ba22 N24 172.9(3) . 1_565
N12 Ba22 N11 57.6(3) 2_566 2_566
N21 Ba22 N11 93.0(3) 1_565 2_566
N53 Ba22 N11 127.4(3) . 2_566
N52 Ba22 N11 121.9(3) . 2_566
N24 Ba22 N11 65.2(3) 1_565 2_566
N33 Ba23 N52 115.8(4) . .
N33 Ba23 N51 81.8(3) . .
N52 Ba23 N51 67.7(3) . .
N33 Ba23 N31 68.8(3) . .
N52 Ba23 N31 79.2(3) . .
N51 Ba23 N31 119.4(3) . .
N33 Ba23 Cl19 96.9(2) . .
N52 Ba23 Cl19 135.5(2) . .
N51 Ba23 Cl19 151.0(3) . .
N31 Ba23 Cl19 86.3(2) . .
N33 Ba23 Cl2 147.1(3) . .
N52 Ba23 Cl2 85.9(3) . .
N51 Ba23 Cl2 84.7(2) . .
N31 Ba23 Cl2 142.9(2) . .
Cl19 Ba23 Cl2 81.00(7) . .
N41 Ba24 N42 67.0(3) 1_565 1_565
N41 Ba24 Cl8 96.3(3) 1_565 1_565
N42 Ba24 Cl8 83.2(2) 1_565 1_565
N41 Ba24 Cl8 93.7(3) 1_565 2_465
N42 Ba24 Cl8 145.4(2) 1_565 2_465
Cl8 Ba24 Cl8 70.12(12) 1_565 2_465
N41 Ba24 Cl2 83.9(3) 1_565 1_565
N42 Ba24 Cl2 84.8(2) 1_565 1_565
Cl8 Ba24 Cl2 166.82(11) 1_565 1_565
Cl8 Ba24 Cl2 123.05(10) 2_465 1_565
N41 Ba24 Cl12 158.6(3) 1_565 2_575
N42 Ba24 Cl12 118.4(3) 1_565 2_575
Cl8 Ba24 Cl12 65.30(11) 1_565 2_575
Cl8 Ba24 Cl12 70.37(12) 2_465 2_575
Cl2 Ba24 Cl12 116.52(10) 1_565 2_575
N32 Ba25 N33 69.9(4) . .
N32 Ba25 Cl17 125.4(3) . 2_565
N33 Ba25 Cl17 145.2(3) . 2_565
N32 Ba25 Cl12 140.6(3) . 2_575
N33 Ba25 Cl12 101.3(3) . 2_575
Cl17 Ba25 Cl12 84.39(17) 2_565 2_575
N32 Ba25 Cl5 129.8(3) . .
N33 Ba25 Cl5 73.9(3) . .
Cl17 Ba25 Cl5 73.49(14) 2_565 .
Cl12 Ba25 Cl5 79.44(12) 2_575 .
N32 Ba25 Cl11 83.5(3) . 2_575
N33 Ba25 Cl11 142.1(3) . 2_575
Cl17 Ba25 Cl11 72.52(17) 2_565 2_575
Cl12 Ba25 Cl11 82.32(11) 2_575 2_575
Cl5 Ba25 Cl11 142.66(13) . 2_575
N11 Nb1 N13 104.7(5) . .
N11 Nb1 N12 109.5(5) . .
N13 Nb1 N12 110.6(5) . .
N11 Nb1 N14 111.0(5) . .
N13 Nb1 N14 113.8(5) . .
N12 Nb1 N14 107.3(5) . .
N22 Nb2 N23 110.0(5) . .
N22 Nb2 N21 110.7(5) . .
N23 Nb2 N21 106.4(5) . .
N22 Nb2 N24 109.2(5) . .
N23 Nb2 N24 109.8(5) . .
N21 Nb2 N24 110.7(5) . .
N32 Nb3 N33 105.3(5) . .
N32 Nb3 N31 103.9(5) . .
N33 Nb3 N31 112.7(5) . .
N32 Nb3 N34 106.5(5) . .
N33 Nb3 N34 113.7(5) . .
N31 Nb3 N34 113.7(5) . .
N41 Nb4 N42 108.7(6) . .
N41 Nb4 N43 109.6(5) . .
N42 Nb4 N43 116.5(5) . .
N41 Nb4 N44 106.9(5) . .
N42 Nb4 N44 108.5(5) . .
N43 Nb4 N44 106.2(5) . .
N53 Nb5 N51 107.4(5) . .
N53 Nb5 N52 114.4(5) . .
N51 Nb5 N52 110.5(5) . .
N53 Nb5 N44 106.0(5) . .
N51 Nb5 N44 109.9(5) . .
N52 Nb5 N44 108.6(5) . .
Nb1 N11 Ba8 164.3(6) . 2_566
Nb1 N11 Ba20 92.4(5) . .
Ba8 N11 Ba20 103.1(4) 2_566 .
Nb1 N11 Ba6 90.1(4) . 2_566
Ba8 N11 Ba6 88.3(4) 2_566 2_566
Ba20 N11 Ba6 103.2(4) . 2_566
Nb1 N11 Ba13 89.0(4) . 2_566
Ba8 N11 Ba13 85.2(4) 2_566 2_566
Ba20 N11 Ba13 104.8(4) . 2_566
Ba6 N11 Ba13 152.0(5) 2_566 2_566
Nb1 N12 Ba14 172.8(6) . 2_566
Nb1 N12 Ba11 93.3(5) . .
Ba14 N12 Ba11 93.8(4) 2_566 .
Nb1 N12 Ba10 92.6(5) . 2_566
Ba14 N12 Ba10 86.0(3) 2_566 2_566
Ba11 N12 Ba10 98.3(4) . 2_566
Nb1 N12 Ba6 87.4(4) . 2_566
Ba14 N12 Ba6 91.4(4) 2_566 2_566
Ba11 N12 Ba6 102.1(4) . 2_566
Ba10 N12 Ba6 159.5(5) 2_566 2_566
Nb1 N12 Ba22 82.3(4) . 2_566
Ba14 N12 Ba22 90.5(4) 2_566 2_566
Ba11 N12 Ba22 175.7(5) . 2_566
Ba10 N12 Ba22 81.6(3) 2_566 2_566
Ba6 N12 Ba22 78.1(3) 2_566 2_566
Nb1 N13 Ba20 93.3(5) . .
Nb1 N13 Ba10 170.8(6) . .
Ba20 N13 Ba10 95.0(4) . .
Nb1 N13 Ba11 86.9(4) . .
Ba20 N13 Ba11 129.0(5) . .
Ba10 N13 Ba11 91.0(3) . .
Nb1 N13 Ba11 81.7(4) . 2_566
Ba20 N13 Ba11 124.7(4) . 2_566
Ba10 N13 Ba11 90.3(4) . 2_566
Ba11 N13 Ba11 105.8(4) . 2_566
Nb1 N14 Ba2 160.7(6) . 2_566
Nb1 N14 Ba11 95.3(5) . 2_566
Ba2 N14 Ba11 103.6(4) 2_566 2_566
Nb1 N14 Ba13 90.5(4) . 2_566
Ba2 N14 Ba13 85.7(4) 2_566 2_566
Ba11 N14 Ba13 113.3(4) 2_566 2_566
Nb1 N14 Ba10 89.5(4) . 2_566
Ba2 N14 Ba10 85.1(3) 2_566 2_566
Ba11 N14 Ba10 94.4(4) 2_566 2_566
Ba13 N14 Ba10 152.1(5) 2_566 2_566
Nb2 N21 Ba14 168.5(6) . 1_545
Nb2 N21 Ba19 93.8(5) . 1_545
Ba14 N21 Ba19 97.7(4) 1_545 1_545
Nb2 N21 Ba6 86.8(4) . 1_545
Ba14 N21 Ba6 92.4(4) 1_545 1_545
Ba19 N21 Ba6 98.4(4) 1_545 1_545
Nb2 N21 Ba3 85.7(4) . 1_545
Ba14 N21 Ba3 90.5(4) 1_545 1_545
Ba19 N21 Ba3 104.5(4) 1_545 1_545
Ba6 N21 Ba3 156.4(4) 1_545 1_545
Nb2 N22 Ba9 163.5(6) . 1_545
Nb2 N22 Ba1 88.8(4) . .
Ba9 N22 Ba1 107.6(4) 1_545 .
Nb2 N22 Ba3 91.4(5) . 1_545
Ba9 N22 Ba3 85.5(4) 1_545 1_545
Ba1 N22 Ba3 107.0(4) . 1_545
Nb2 N22 Ba5 91.2(4) . 1_545
Ba9 N22 Ba5 85.3(4) 1_545 1_545
Ba1 N22 Ba5 96.8(4) . 1_545
Ba3 N22 Ba5 156.1(5) 1_545 1_545
Nb2 N23 Ba7 89.3(4) . .
Nb2 N23 Ba1 89.5(4) . .
Ba7 N23 Ba1 101.4(4) . .
Nb2 N23 Ba19 89.0(4) . 1_545
Ba7 N23 Ba19 124.3(4) . 1_545
Ba1 N23 Ba19 134.2(4) . 1_545
Nb2 N23 Ba18 176.4(5) . .
Ba7 N23 Ba18 92.3(3) . .
Ba1 N23 Ba18 87.0(3) . .
Ba19 N23 Ba18 92.8(3) 1_545 .
Nb2 N24 Ba7 88.5(4) . .
Nb2 N24 Ba8 163.2(6) . 1_545
Ba7 N24 Ba8 108.2(4) . 1_545
Nb2 N24 Ba6 90.0(4) . 1_545
Ba7 N24 Ba6 107.9(4) . 1_545
Ba8 N24 Ba6 86.4(3) 1_545 1_545
Nb2 N24 Ba5 89.2(4) . 1_545
Ba7 N24 Ba5 99.1(4) . 1_545
Ba8 N24 Ba5 86.6(3) 1_545 1_545
Ba6 N24 Ba5 152.9(5) 1_545 1_545
Nb3 N31 Ba2 159.1(6) . .
Nb3 N31 Ba12 91.2(4) . .
Ba2 N31 Ba12 109.7(4) . .
Nb3 N31 Ba13 89.2(4) . .
Ba2 N31 Ba13 86.6(4) . .
Ba12 N31 Ba13 103.8(4) . .
Nb3 N31 Ba23 86.5(4) . .
Ba2 N31 Ba23 87.4(3) . .
Ba12 N31 Ba23 104.2(4) . .
Ba13 N31 Ba23 151.7(5) . .
Nb3 N32 Ba21 94.9(5) . .
Nb3 N32 Ba25 95.8(4) . .
Ba21 N32 Ba25 114.8(5) . .
Nb3 N32 Ba12 96.1(5) . .
Ba21 N32 Ba12 124.0(4) . .
Ba25 N32 Ba12 118.4(5) . .
Nb3 N33 Ba9 162.7(6) . .
Nb3 N33 Ba25 89.1(4) . .
Ba9 N33 Ba25 108.0(5) . .
Nb3 N33 Ba23 90.8(4) . .
Ba9 N33 Ba23 88.3(3) . .
Ba25 N33 Ba23 102.5(4) . .
Nb3 N33 Ba5 88.4(4) . .
Ba9 N33 Ba5 84.1(3) . .
Ba25 N33 Ba5 106.5(4) . .
Ba23 N33 Ba5 151.0(5) . .
Nb3 N34 Ba8 161.9(6) . .
Nb3 N34 Ba21 86.9(5) . .
Ba8 N34 Ba21 111.1(4) . .
Nb3 N34 Ba5 89.8(5) . .
Ba8 N34 Ba5 88.0(4) . .
Ba21 N34 Ba5 101.1(4) . .
Nb3 N34 Ba13 87.4(4) . .
Ba8 N34 Ba13 85.9(4) . .
Ba21 N34 Ba13 107.6(4) . .
Ba5 N34 Ba13 151.0(5) . .
Nb4 N41 Ba24 96.1(5) . 1_545
Nb4 N41 Ba16 94.7(5) . .
Ba24 N41 Ba16 147.1(5) 1_545 .
Nb4 N41 Ba17 100.0(5) . .
Ba24 N41 Ba17 106.6(4) 1_545 .
Ba16 N41 Ba17 101.9(4) . .
Nb4 N42 Ba5 162.3(6) . 1_545
Nb4 N42 Ba15 93.9(4) . .
Ba5 N42 Ba15 102.5(4) 1_545 .
Nb4 N42 Ba24 86.9(5) . 1_545
Ba5 N42 Ba24 97.1(4) 1_545 1_545
Ba15 N42 Ba24 97.6(4) . 1_545
Nb4 N43 Ba18 162.2(6) . .
Nb4 N43 Ba4 93.9(5) . .
Ba18 N43 Ba4 100.1(4) . .
Nb4 N43 Ba16 86.1(4) . .
Ba18 N43 Ba16 102.5(4) . .
Ba4 N43 Ba16 98.6(4) . .
Nb4 N43 Ba7 82.4(4) . .
Ba18 N43 Ba7 86.5(3) . .
Ba4 N43 Ba7 90.3(4) . .
Ba16 N43 Ba7 165.8(5) . .
Nb5 N44 Nb4 175.3(7) . .
Nb5 N44 Ba4 91.6(4) . .
Nb4 N44 Ba4 91.5(5) . .
Nb5 N44 Ba15 90.4(4) . .
Nb4 N44 Ba15 89.3(4) . .
Ba4 N44 Ba15 142.1(5) . .
Nb5 N44 Ba17 87.9(4) . .
Nb4 N44 Ba17 87.9(4) . .
Ba4 N44 Ba17 107.6(4) . .
Ba15 N44 Ba17 110.3(4) . .
Nb5 N51 Ba9 160.2(6) . .
Nb5 N51 Ba17 96.2(4) . .
Ba9 N51 Ba17 103.5(4) . .
Nb5 N51 Ba3 91.8(4) . .
Ba9 N51 Ba3 84.7(3) . .
Ba17 N51 Ba3 106.5(4) . .
Nb5 N51 Ba23 89.2(4) . .
Ba9 N51 Ba23 84.6(3) . .
Ba17 N51 Ba23 102.2(4) . .
Ba3 N51 Ba23 151.0(5) . .
Nb5 N52 Ba2 166.2(6) . .
Nb5 N52 Ba15 92.9(4) . .
Ba2 N52 Ba15 101.0(4) . .
Nb5 N52 Ba23 90.1(4) . .
Ba2 N52 Ba23 87.5(3) . .
Ba15 N52 Ba23 98.0(4) . .
Nb5 N52 Ba10 92.1(4) . .
Ba2 N52 Ba10 84.7(3) . .
Ba15 N52 Ba10 105.6(4) . .
Ba23 N52 Ba10 156.2(5) . .
Nb5 N53 Ba14 161.4(6) . .
Nb5 N53 Ba4 94.9(4) . .
Ba14 N53 Ba4 101.3(4) . .
Nb5 N53 Ba3 93.4(4) . .
Ba14 N53 Ba3 94.3(4) . .
Ba4 N53 Ba3 94.4(4) . .
Ba16 Cl1 Ba17 76.85(8) . .
Ba16 Cl1 Ba4 79.73(8) . .
Ba17 Cl1 Ba4 89.70(9) . .
Ba16 Cl1 Ba3 147.66(12) . .
Ba17 Cl1 Ba3 83.74(9) . .
Ba4 Cl1 Ba3 74.49(8) . .
Ba16 Cl1 Ba12 106.04(10) . 1_455
Ba17 Cl1 Ba12 91.83(10) . 1_455
Ba4 Cl1 Ba12 174.23(13) . 1_455
Ba3 Cl1 Ba12 100.14(10) . 1_455
Ba16 Cl1 Ba2 78.15(8) . 1_455
Ba17 Cl1 Ba2 147.47(12) . 1_455
Ba4 Cl1 Ba2 105.95(10) . 1_455
Ba3 Cl1 Ba2 127.52(11) . 1_455
Ba12 Cl1 Ba2 75.47(8) 1_455 1_455
Ba15 Cl2 Ba23 83.64(9) . .
Ba15 Cl2 Ba24 84.45(9) . 1_545
Ba23 Cl2 Ba24 159.44(13) . 1_545
Ba15 Cl2 Ba12 157.38(13) . 2_565
Ba23 Cl2 Ba12 91.43(9) . 2_565
Ba24 Cl2 Ba12 105.76(10) 1_545 2_565
Ba15 Cl2 Ba17 97.19(10) . .
Ba23 Cl2 Ba17 83.93(9) . .
Ba24 Cl2 Ba17 81.01(9) 1_545 .
Ba12 Cl2 Ba17 104.24(10) 2_565 .
Ba15 Cl3 Ba7 82.79(9) . .
Ba15 Cl3 Ba8 102.32(10) . 1_545
Ba7 Cl3 Ba8 86.49(9) . 1_545
Ba15 Cl3 Ba20 158.27(13) . .
Ba7 Cl3 Ba20 92.67(10) . .
Ba8 Cl3 Ba20 98.57(10) 1_545 .
Ba15 Cl3 Ba10 87.19(9) . .
Ba7 Cl3 Ba10 103.95(10) . .
Ba8 Cl3 Ba10 166.80(13) 1_545 .
Ba20 Cl3 Ba10 73.23(8) . .
Ba10 Cl4 Ba19 151.91(14) . 2_466
Ba10 Cl4 Ba20 75.67(9) . .
Ba19 Cl4 Ba20 83.96(10) 2_466 .
Ba10 Cl4 Ba7 104.21(11) . .
Ba19 Cl4 Ba7 94.66(11) 2_466 .
Ba20 Cl4 Ba7 89.64(11) . .
Ba10 Cl4 Ba4 94.81(10) . .
Ba19 Cl4 Ba4 110.35(11) 2_466 .
Ba20 Cl4 Ba4 159.15(13) . .
Ba7 Cl4 Ba4 74.56(8) . .
Ba9 Cl5 Ba12 138.67(16) . 2_565
Ba9 Cl5 Ba25 80.86(10) . .
Ba12 Cl5 Ba25 116.36(13) 2_565 .
Ba9 Cl5 Ba16 115.91(14) . 2_465
Ba12 Cl5 Ba16 104.43(12) 2_565 2_465
Ba25 Cl5 Ba16 79.67(10) . 2_465
Ba9 Cl5 Ba17 94.74(11) . 2_465
Ba12 Cl5 Ba17 89.37(11) 2_565 2_465
Ba25 Cl5 Ba17 145.65(16) . 2_465
Ba16 Cl5 Ba17 71.69(10) 2_465 2_465
Ba1 Cl6 Ba13 124.24(12) . 1_445
Ba1 Cl6 Ba3 86.04(9) . 1_545
Ba13 Cl6 Ba3 91.70(10) 1_445 1_545
Ba1 Cl6 Ba12 149.71(13) . 1_445
Ba13 Cl6 Ba12 84.33(9) 1_445 1_445
Ba3 Cl6 Ba12 104.59(11) 1_545 1_445
Ba1 Cl6 Ba21 86.16(9) . 1_445
Ba13 Cl6 Ba21 87.67(9) 1_445 1_445
Ba3 Cl6 Ba21 170.12(13) 1_545 1_445
Ba12 Cl6 Ba21 85.16(9) 1_445 1_445
Ba19 Cl7 Ba13 119.54(17) . 1_455
Ba19 Cl7 Ba20 91.49(13) . 2_466
Ba13 Cl7 Ba20 91.57(11) 1_455 2_466
Ba19 Cl7 Ba18 79.79(10) . 1_565
Ba13 Cl7 Ba18 144.57(16) 1_455 1_565
Ba20 Cl7 Ba18 118.97(14) 2_466 1_565
Ba19 Cl7 Ba8 166.83(16) . 1_455
Ba13 Cl7 Ba8 69.96(9) 1_455 1_455
Ba20 Cl7 Ba8 78.67(10) 2_466 1_455
Ba18 Cl7 Ba8 97.22(14) 1_565 1_455
Ba1 Cl8 Ba9 92.44(11) . 1_545
Ba1 Cl8 Ba24 94.48(12) . 1_545
Ba9 Cl8 Ba24 129.55(16) 1_545 1_545
Ba1 Cl8 Ba24 121.13(15) . 2_465
Ba9 Cl8 Ba24 108.63(13) 1_545 2_465
Ba24 Cl8 Ba24 109.88(12) 1_545 2_465
Ba9 Cl9 Ba17 109.73(12) . 2_465
Ba9 Cl9 Ba12 135.72(13) . 1_455
Ba17 Cl9 Ba12 112.15(12) 2_465 1_455
Ba9 Cl9 Ba17 86.50(10) . .
Ba17 Cl9 Ba17 98.85(11) 2_465 .
Ba12 Cl9 Ba17 100.56(11) 1_455 .
Ba2 Cl10 Ba11 81.15(9) . .
Ba2 Cl10 Ba18 156.80(14) . 1_655
Ba11 Cl10 Ba18 117.77(12) . 1_655
Ba2 Cl10 Ba4 117.30(12) . 1_655
Ba11 Cl10 Ba4 91.65(10) . 1_655
Ba18 Cl10 Ba4 77.59(8) 1_655 1_655
Ba2 Cl10 Ba16 84.23(9) . 1_655
Ba11 Cl10 Ba16 156.67(14) . 1_655
Ba18 Cl10 Ba16 81.36(9) 1_655 1_655
Ba4 Cl10 Ba16 79.03(9) 1_655 1_655
Ba21 Cl11 Ba5 85.64(12) . .
Ba21 Cl11 Ba15 109.01(17) . 1_565
Ba5 Cl11 Ba15 78.55(11) . 1_565
Ba21 Cl11 Ba25 88.82(12) . 2_575
Ba5 Cl11 Ba25 165.9(2) . 2_575
Ba15 Cl11 Ba25 91.11(13) 1_565 2_575
Ba21 Cl11 Ba24 160.28(16) . .
Ba5 Cl11 Ba24 75.65(10) . .
Ba15 Cl11 Ba24 73.69(9) 1_565 .
Ba25 Cl11 Ba24 110.80(13) 2_575 .
Ba21 Cl12 Ba16 99.29(14) . 1_665
Ba21 Cl12 Ba25 97.42(14) . 2_575
Ba16 Cl12 Ba25 87.09(12) 1_665 2_575
Ba21 Cl12 Ba24 93.11(12) . 2_575
Ba16 Cl12 Ba24 150.12(18) 1_665 2_575
Ba25 Cl12 Ba24 118.26(16) 2_575 2_575
Ba4 Cl13 Ba18 82.59(9) . .
Ba4 Cl13 Ba6 158.76(16) . 2_466
Ba18 Cl13 Ba6 92.38(11) . 2_466
Ba4 Cl13 Ba19 120.58(13) . 2_466
Ba18 Cl13 Ba19 110.35(15) . 2_466
Ba6 Cl13 Ba19 80.54(10) 2_466 2_466
Ba4 Cl13 Ba14 106.47(13) . 2_466
Ba18 Cl13 Ba14 166.94(14) . 2_466
Ba6 Cl13 Ba14 75.77(9) 2_466 2_466
Ba19 Cl13 Ba14 73.56(8) 2_466 2_466
Ba19 Cl14 Ba6 166.2(2) . 2_476
Ba19 Cl14 Ba7 102.89(16) . 2_466
Ba6 Cl14 Ba7 88.75(14) 2_476 2_466
Ba19 Cl14 Ba18 77.89(12) . 1_565
Ba6 Cl14 Ba18 90.02(14) 2_476 1_565
Ba7 Cl14 Ba18 176.2(4) 2_466 1_565
Ba14 Cl15 Ba11 140.4(2) . 1_455
Ba14 Cl15 Ba4 78.16(12) . .
Ba11 Cl15 Ba4 90.70(14) 1_455 .
Ba14 Cl15 Ba3 72.43(10) . .
Ba11 Cl15 Ba3 140.78(19) 1_455 .
Ba4 Cl15 Ba3 73.84(10) . .
Ba20 Cl16 Ba6 83.28(16) . 2_566
Ba20 Cl16 Ba8 98.27(17) . 1_545
Ba6 Cl16 Ba8 177.3(3) 2_566 1_545
Ba20 Cl16 Ba20 114.2(2) . 2_556
Ba6 Cl16 Ba20 106.12(19) 2_566 2_556
Ba8 Cl16 Ba20 75.30(13) 1_545 2_556
Ba25 Cl17 Ba2 151.0(3) 2_565 .
Ba25 Cl17 Ba15 110.58(16) 2_565 .
Ba2 Cl17 Ba15 87.19(12) . .
Ba25 Cl17 Ba16 90.95(13) 2_565 1_655
Ba2 Cl17 Ba16 90.05(13) . 1_655
Ba15 Cl17 Ba16 138.2(3) . 1_655
Ba21 Cl18 Ba18 153.0(2) . 1_665
Ba21 Cl18 Ba16 100.89(15) . 1_665
Ba18 Cl18 Ba16 89.30(13) 1_665 1_665
Ba21 Cl18 Ba1 87.12(16) . 1_665
Ba18 Cl18 Ba1 70.86(13) 1_665 1_665
Ba16 Cl18 Ba1 76.65(13) 1_665 1_665
Ba21 Cl18 Ba8 83.80(12) . .
Ba18 Cl18 Ba8 99.11(14) 1_665 .
Ba16 Cl18 Ba8 151.5(2) 1_665 .
Ba1 Cl18 Ba8 131.83(17) 1_665 .
Ba23 Cl19 Ba23 180.00(2) . 2_565
Ba23 Cl19 Ba12 87.88(2) . .
Ba23 Cl19 Ba12 92.12(2) 2_565 .
Ba23 Cl19 Ba12 92.12(2) . 2_565
Ba23 Cl19 Ba12 87.88(2) 2_565 2_565
Ba12 Cl19 Ba12 180.0 . 2_565

loop_
_geom_bond_atom_site_label_1
_geom_bond_atom_site_label_2
_geom_bond_distance
_geom_bond_site_symmetry_2
Ba1 N23 2.740(11) .
Ba1 N22 2.768(12) .
Ba1 Cl8 3.067(4) .
Ba1 N43 3.180(13) .
Ba1 Cl6 3.221(4) .
Ba1 N42 3.415(11) .
Ba2 N31 2.560(12) .
Ba2 N14 2.627(12) 2_566
Ba2 N52 2.689(12) .
Ba2 Cl17 3.057(5) .
Ba2 Cl10 3.168(4) .
Ba2 Cl1 3.629(4) 1_655
Ba3 N22 2.787(12) 1_565
Ba3 N53 2.807(12) .
Ba3 N51 2.845(12) .
Ba3 N21 2.970(12) 1_565
Ba3 Cl6 3.321(4) 1_565
Ba3 Cl1 3.402(4) .
Ba4 N43 2.786(13) .
Ba4 N53 2.794(12) .
Ba4 N44 2.859(12) .
Ba4 Cl13 3.172(4) .
Ba4 Cl15 3.376(5) .
Ba4 Cl1 3.387(4) .
Ba5 N42 2.756(12) 1_565
Ba5 N22 2.804(12) 1_565
Ba5 N24 2.854(12) 1_565
Ba5 N34 2.935(13) .
Ba5 N33 2.986(12) .
Ba5 Cl11 3.294(5) .
Ba6 N24 2.784(12) 1_565
Ba6 N11 2.792(12) 2_566
Ba6 N12 2.878(13) 2_566
Ba6 N21 2.898(12) 1_565
Ba6 Cl14 3.103(5) 2_476
Ba6 Cl13 3.189(4) 2_466
Ba7 N23 2.720(11) .
Ba7 N24 2.732(11) .
Ba7 N43 3.114(13) .
Ba7 N42 3.162(13) .
Ba7 Cl3 3.230(4) .
Ba7 Cl14 3.273(6) 2_466
Ba8 N34 2.621(13) .
Ba8 N11 2.680(13) 2_566
Ba8 N24 2.782(12) 1_565
Ba8 Cl3 3.290(4) 1_565
Ba8 Cl16 3.416(7) 1_565
Ba8 Cl7 3.506(5) 1_655
Ba9 N33 2.604(12) .
Ba9 N51 2.716(11) .
Ba9 N22 2.735(13) 1_565
Ba9 Cl8 3.082(4) 1_565
Ba9 Cl9 3.088(4) .
Ba9 Cl5 3.312(5) .
Ba10 N13 2.790(12) .
Ba10 N12 2.828(13) 2_566
Ba10 N52 2.894(12) .
Ba10 N14 2.928(13) 2_566
Ba10 N53 3.167(12) .
Ba10 Cl4 3.227(4) .
Ba11 N14 2.643(12) 2_566
Ba11 N12 2.721(12) .
Ba11 N13 2.945(12) .
Ba11 N13 3.123(13) 2_566
Ba11 Cl10 3.198(4) .
Ba11 Cl15 3.270(5) 1_655
Ba12 N32 2.625(12) .
Ba12 N31 2.754(12) .
Ba12 Cl9 3.162(4) 1_655
Ba12 Cl2 3.275(4) 2_565
Ba12 Cl6 3.340(4) 1_665
Ba12 Cl5 3.374(5) 2_565
Ba13 N14 2.861(13) 2_566
Ba13 N31 2.879(12) .
Ba13 N11 2.925(12) 2_566
Ba13 N34 2.943(13) .
Ba13 Cl7 3.091(4) 1_655
Ba13 Cl6 3.266(4) 1_665
Ba14 N53 2.585(11) .
Ba14 N21 2.588(12) 1_565
Ba14 N12 2.657(13) 2_566
Ba14 Cl15 3.225(5) .
Ba14 Cl13 3.268(4) 2_466
Ba15 N42 2.782(11) .
Ba15 N52 2.818(12) .
Ba15 N44 2.894(12) .
Ba15 Cl17 3.106(5) .
Ba15 Cl2 3.140(4) .
Ba15 Cl3 3.178(4) .
Ba16 N41 2.667(12) .
Ba16 N43 2.907(13) .
Ba16 Cl17 3.167(6) 1_455
Ba16 Cl18 3.188(5) 1_445
Ba16 Cl12 3.204(5) 1_445
Ba16 Cl1 3.349(4) .
Ba17 N41 2.699(12) .
Ba17 N51 2.785(12) .
Ba17 N44 3.033(12) .
Ba17 Cl9 3.134(4) 2_465
Ba17 Cl9 3.216(4) .
Ba17 Cl2 3.343(4) .
Ba18 N43 2.685(13) .
Ba18 N23 2.806(11) .
Ba18 Cl18 3.020(5) 1_445
Ba18 Cl13 3.183(4) .
Ba18 Cl7 3.242(4) 1_545
Ba18 Cl10 3.301(4) 1_455
Ba19 N21 2.605(12) 1_565
Ba19 N23 2.777(12) 1_565
Ba19 Cl14 3.023(5) .
Ba19 Cl7 3.057(5) .
Ba19 Cl13 3.262(5) 2_466
Ba19 Cl4 3.294(4) 2_466
Ba20 N13 2.687(12) .
Ba20 N11 2.718(12) .
Ba20 Cl7 3.151(4) 2_466
Ba20 Cl16 3.243(7) .
Ba20 Cl4 3.354(4) .
Ba20 Cl3 3.355(4) .
Ba21 N32 2.531(12) .
Ba21 N34 2.768(13) .
Ba21 Cl18 3.004(5) .
Ba21 Cl12 3.062(5) .
Ba21 Cl11 3.185(5) .
Ba21 Cl6 3.388(4) 1_665
Ba22 N12 3.131(12) 2_566
Ba22 N21 3.234(11) 1_565
Ba22 N53 3.381(12) .
Ba22 N52 3.386(12) .
Ba22 N24 3.419(12) 1_565
Ba22 N11 3.439(12) 2_566
Ba23 N33 2.799(12) .
Ba23 N52 2.825(12) .
Ba23 N51 2.875(12) .
Ba23 N31 2.945(12) .
Ba23 Cl19 3.0262(9) .
Ba23 Cl2 3.245(4) .
Ba24 N41 2.646(13) 1_565
Ba24 N42 2.931(13) 1_565
Ba24 Cl8 3.091(4) 1_565
Ba24 Cl8 3.173(4) 2_465
Ba24 Cl2 3.257(4) 1_565
Ba24 Cl12 3.606(5) 2_575
Ba25 N32 2.580(12) .
Ba25 N33 2.771(12) .
Ba25 Cl17 3.043(5) 2_565
Ba25 Cl12 3.224(6) 2_575
Ba25 Cl5 3.392(5) .
Ba25 Cl11 3.555(5) 2_575
Nb1 N11 1.938(13) .
Nb1 N13 1.941(12) .
Nb1 N12 1.950(13) .
Nb1 N14 1.955(12) .
Nb2 N22 1.934(13) .
Nb2 N23 1.937(11) .
Nb2 N21 1.952(12) .
Nb2 N24 1.959(12) .
Nb3 N32 1.911(11) .
Nb3 N33 1.950(13) .
Nb3 N31 1.951(12) .
Nb3 N34 1.954(13) .
Nb4 N41 1.890(12) .
Nb4 N42 1.910(12) .
Nb4 N43 1.959(13) .
Nb4 N44 1.970(12) .
Nb5 N53 1.898(12) .
Nb5 N51 1.917(12) .
Nb5 N52 1.948(12) .
Nb5 N44 1.957(12) .
N11 Ba8 2.680(13) 2_566
N11 Ba6 2.792(12) 2_566
N11 Ba13 2.925(12) 2_566
N12 Ba14 2.657(13) 2_566
N12 Ba10 2.828(12) 2_566
N12 Ba6 2.878(13) 2_566
N12 Ba22 3.131(12) 2_566
N13 Ba11 3.123(13) 2_566
N14 Ba2 2.627(12) 2_566
N14 Ba11 2.643(12) 2_566
N14 Ba13 2.861(13) 2_566
N14 Ba10 2.928(13) 2_566
N21 Ba14 2.588(12) 1_545
N21 Ba19 2.605(12) 1_545
N21 Ba6 2.898(12) 1_545
N21 Ba3 2.970(12) 1_545
N22 Ba9 2.735(13) 1_545
N22 Ba3 2.787(12) 1_545
N22 Ba5 2.804(12) 1_545
N23 Ba19 2.777(11) 1_545
N24 Ba8 2.782(12) 1_545
N24 Ba6 2.784(12) 1_545
N24 Ba5 2.854(12) 1_545
N41 Ba24 2.646(13) 1_545
N42 Ba5 2.756(12) 1_545
N42 Ba24 2.931(13) 1_545
Cl1 Ba12 3.470(4) 1_455
Cl1 Ba2 3.629(4) 1_455
Cl2 Ba24 3.257(4) 1_545
Cl2 Ba12 3.275(4) 2_565
Cl3 Ba8 3.290(4) 1_545
Cl4 Ba19 3.294(4) 2_466
Cl5 Ba12 3.374(5) 2_565
Cl5 Ba16 3.519(5) 2_465
Cl5 Ba17 3.598(5) 2_465
Cl6 Ba13 3.266(4) 1_445
Cl6 Ba3 3.321(4) 1_545
Cl6 Ba12 3.340(4) 1_445
Cl6 Ba21 3.388(4) 1_445
Cl7 Ba13 3.091(4) 1_455
Cl7 Ba20 3.151(4) 2_466
Cl7 Ba18 3.242(4) 1_565
Cl7 Ba8 3.506(5) 1_455
Cl8 Ba9 3.082(4) 1_545
Cl8 Ba24 3.091(4) 1_545
Cl8 Ba24 3.173(4) 2_465
Cl9 Ba17 3.134(4) 2_465
Cl9 Ba12 3.162(4) 1_455
Cl10 Ba18 3.301(4) 1_655
Cl10 Ba4 3.391(4) 1_655
Cl10 Ba16 3.395(4) 1_655
Cl11 Ba15 3.525(6) 1_565
Cl11 Ba25 3.555(5) 2_575
Cl12 Ba16 3.204(5) 1_665
Cl12 Ba25 3.224(6) 2_575
Cl12 Ba24 3.606(5) 2_575
Cl13 Ba6 3.189(4) 2_466
Cl13 Ba19 3.262(5) 2_466
Cl13 Ba14 3.268(4) 2_466
Cl14 Ba6 3.103(5) 2_476
Cl14 Ba7 3.273(6) 2_466
Cl14 Ba18 3.392(6) 1_565
Cl15 Ba11 3.270(5) 1_455
Cl16 Ba6 3.255(6) 2_566
Cl16 Ba8 3.416(6) 1_545
Cl16 Ba20 3.505(7) 2_556
Cl17 Ba25 3.043(5) 2_565
Cl17 Ba16 3.167(6) 1_655
Cl18 Ba18 3.020(5) 1_665
Cl18 Ba16 3.188(5) 1_665
Cl18 Ba1 3.526(7) 1_665
Cl19 Ba23 3.0262(9) 2_565
Cl19 Ba12 3.4442(9) 2_565
